data_4317417
loop_
_publ_author_name
'SeChin Chang'
'Vivek V. Karambelkar'
'Roger D. Sommer'
'Arnold L. Rheingold'
'David P. Goldberg'

_publ_section_title
;
 New Monomeric Cobalt(II) and Zinc(II) Complexes of a Mixed
 N,S(alkylthiolate) Ligand: Model Complexes of (His)(His)(Cys)
 Metalloprotein Active Sites
;
_journal_name_full 'Inorganic Chemistry'
_journal_page_first 239
_journal_page_last 248
_journal_paper_doi 10.1021/ic010321r
_journal_volume 41
_journal_year 2002
_chemical_formula_sum 'C13 H19 Co N3 S2'
_chemical_formula_weight 340.36
_chemical_name_systematic
;

   ?

;
_space_group_IT_number 14
_symmetry_cell_setting monoclinic
_symmetry_space_group_name_Hall '-P 2yn'
_symmetry_space_group_name_H-M 'P 1 21/n 1'
_atom_sites_solution_hydrogens geom
_atom_sites_solution_primary direct
_atom_sites_solution_secondary difmap
_audit_creation_method SHELXL-97
_cell_angle_alpha 90.00
_cell_angle_beta 102.072(6)
_cell_angle_gamma 90.00
_cell_formula_units_Z 4
_cell_length_a 7.8132(18)
_cell_length_b 14.733(3)
_cell_length_c 14.012(4)
_cell_measurement_reflns_used 3327
_cell_measurement_temperature 176(2)
_cell_volume 1577.3(7)
_computing_cell_refinement 'Bruker SMART'
_computing_data_collection 'Bruker SMART'
_computing_data_reduction 'Bruker SHELXTL'
_computing_molecular_graphics 'Bruker SHELXTL'
_computing_publication_material 'Bruker SHELXTL'
_computing_structure_refinement 'SHELXL-97 (Sheldrick, 1997)'
_computing_structure_solution 'SHELXS-97 (Sheldrick, 1990)'
_diffrn_ambient_temperature 176(2)
_diffrn_measured_fraction_theta_full 0.860
_diffrn_measured_fraction_theta_max 0.860
_diffrn_measurement_device_type 'CCD area detector'
_diffrn_measurement_method 'phi and omega scans'
_diffrn_radiation_monochromator graphite
_diffrn_radiation_source 'fine-focus sealed tube'
_diffrn_radiation_type MoK\a
_diffrn_radiation_wavelength 0.71073
_diffrn_reflns_av_R_equivalents 0.0306
_diffrn_reflns_av_sigmaI/netI 0.0424
_diffrn_reflns_limit_h_max 10
_diffrn_reflns_limit_h_min -9
_diffrn_reflns_limit_k_max 18
_diffrn_reflns_limit_k_min -19
_diffrn_reflns_limit_l_max 18
_diffrn_reflns_limit_l_min -11
_diffrn_reflns_number 7219
_diffrn_reflns_theta_full 28.27
_diffrn_reflns_theta_max 28.27
_diffrn_reflns_theta_min 2.03
_exptl_absorpt_coefficient_mu 1.343
_exptl_absorpt_correction_T_max 0.7388
_exptl_absorpt_correction_T_min 0.6025
_exptl_absorpt_correction_type 'Empirical From SADABS'
_exptl_crystal_colour green
_exptl_crystal_density_diffrn 1.433
_exptl_crystal_density_method 'not measured'
_exptl_crystal_description needle
_exptl_crystal_F_000 708
_exptl_crystal_size_max 0.42
_exptl_crystal_size_mid 0.24
_exptl_crystal_size_min 0.24
_refine_diff_density_max 0.493
_refine_diff_density_min -0.394
_refine_diff_density_rms 0.065
_refine_ls_extinction_method none
_refine_ls_goodness_of_fit_ref 0.944
_refine_ls_hydrogen_treatment mixed
_refine_ls_matrix_type full
_refine_ls_number_parameters 172
_refine_ls_number_reflns 3371
_refine_ls_number_restraints 0
_refine_ls_restrained_S_all 0.944
_refine_ls_R_factor_all 0.0502
_refine_ls_R_factor_gt 0.0330
_refine_ls_shift/su_max 0.001
_refine_ls_shift/su_mean 0.000
_refine_ls_structure_factor_coef Fsqd
_refine_ls_weighting_details 'calc w=1/[\s^2^(Fo^2^)+(0.0455P)^2^+0.0000P] where P=(Fo^2^+2Fc^2^)/3'
_refine_ls_weighting_scheme calc
_refine_ls_wR_factor_gt 0.0743
_refine_ls_wR_factor_ref 0.0783
_reflns_number_gt 2527
_reflns_number_total 3371
_reflns_threshold_expression >2sigma(I)
_cod_data_source_file ic010321r_2.cif
_cod_data_source_block (PATH)CoNCS
_cod_depositor_comments
;
The following automatic conversions were performed:

'_symmetry_cell_setting' value 'Monoclinic' changed to 'monoclinic'
according to the built-in table from CIF Core dictionary named
'cif_core.dic' version 2.4.1 from 2010-06-29.

Automatic conversion script
Id: cif_fix_values 1646 2011-03-28 12:23:43Z adriana 
;
_cod_original_cell_volume 1577.3(6)
_cod_database_code 4317417

loop_
_symmetry_equiv_pos_as_xyz
'x, y, z'
'-x+1/2, y+1/2, -z+1/2'
'-x, -y, -z'
'x-1/2, -y-1/2, z-1/2'

loop_
_atom_site_label
_atom_site_type_symbol
_atom_site_fract_x
_atom_site_fract_y
_atom_site_fract_z
_atom_site_U_iso_or_equiv
_atom_site_adp_type
_atom_site_occupancy
_atom_site_symmetry_multiplicity
_atom_site_calc_flag
_atom_site_refinement_flags
_atom_site_disorder_assembly
_atom_site_disorder_group
Co1 Co 0.18795(3) 0.391025(18) 0.67226(2) 0.02673(10) Uani 1 1 d . . .
N1 N 0.3424(2) 0.38070(12) 0.57487(14) 0.0315(4) Uani 1 1 d . . .
N2 N 0.3691(2) 0.36954(11) 0.80224(14) 0.0259(4) Uani 1 1 d . . .
N3 N 0.0182(2) 0.29311(12) 0.64729(16) 0.0388(5) Uani 1 1 d . . .
S1 S 0.12226(7) 0.53064(4) 0.71473(4) 0.03139(15) Uani 1 1 d . . .
S2 S -0.22853(8) 0.15539(4) 0.63531(5) 0.03998(17) Uani 1 1 d . . .
C1 C 0.2743(3) 0.35967(17) 0.4807(2) 0.0432(6) Uani 1 1 d . . .
H1A H 0.1529 0.3463 0.4629 0.052 Uiso 1 1 calc R . .
C2 C 0.3702(4) 0.35645(17) 0.4095(2) 0.0487(7) Uani 1 1 d . . .
H2A H 0.3168 0.3415 0.3441 0.058 Uiso 1 1 calc R . .
C3 C 0.5461(4) 0.37556(15) 0.4354(2) 0.0436(7) Uani 1 1 d . . .
H3A H 0.6167 0.3741 0.3878 0.052 Uiso 1 1 calc R . .
C4 C 0.6191(3) 0.39696(15) 0.5312(2) 0.0377(6) Uani 1 1 d . . .
H4A H 0.7407 0.4100 0.5496 0.045 Uiso 1 1 calc R . .
C5 C 0.5176(3) 0.39955(13) 0.60021(18) 0.0285(5) Uani 1 1 d . . .
C6 C 0.5903(3) 0.42411(16) 0.70500(17) 0.0331(5) Uani 1 1 d . . .
H6A H 0.5450 0.4847 0.7177 0.040 Uiso 1 1 calc R . .
H6B H 0.7192 0.4291 0.7145 0.040 Uiso 1 1 calc R . .
C7 C 0.5479(3) 0.35753(15) 0.78078(17) 0.0312(5) Uani 1 1 d . . .
H7A H 0.5581 0.2949 0.7571 0.037 Uiso 1 1 calc R . .
H7B H 0.6361 0.3648 0.8422 0.037 Uiso 1 1 calc R . .
C8 C 0.3312(3) 0.28678(15) 0.85579(19) 0.0389(6) Uani 1 1 d . . .
H8A H 0.4201 0.2803 0.9161 0.058 Uiso 1 1 calc R . .
H8B H 0.3331 0.2332 0.8146 0.058 Uiso 1 1 calc R . .
H8C H 0.2154 0.2926 0.8718 0.058 Uiso 1 1 calc R . .
C9 C 0.3639(3) 0.45203(13) 0.86478(17) 0.0269(5) Uani 1 1 d . . .
H9A H 0.4557 0.4948 0.8540 0.032 Uiso 1 1 calc R . .
H9B H 0.3934 0.4332 0.9341 0.032 Uiso 1 1 calc R . .
C10 C 0.1873(3) 0.50284(13) 0.84636(16) 0.0261(5) Uani 1 1 d . . .
C11 C 0.2167(3) 0.59150(14) 0.9056(2) 0.0366(6) Uani 1 1 d . . .
H11A H 0.2506 0.5772 0.9753 0.055 Uiso 1 1 calc R . .
H11B H 0.1083 0.6270 0.8934 0.055 Uiso 1 1 calc R . .
H11C H 0.3098 0.6267 0.8858 0.055 Uiso 1 1 calc R . .
C12 C 0.0412(3) 0.44833(15) 0.87741(18) 0.0320(5) Uani 1 1 d . . .
H12A H 0.0753 0.4339 0.9471 0.048 Uiso 1 1 calc R . .
H12B H 0.0216 0.3919 0.8397 0.048 Uiso 1 1 calc R . .
H12C H -0.0667 0.4843 0.8653 0.048 Uiso 1 1 calc R . .
C13 C -0.0849(3) 0.23569(14) 0.64255(16) 0.0277(5) Uani 1 1 d . . .

loop_
_atom_site_aniso_label
_atom_site_aniso_U_11
_atom_site_aniso_U_22
_atom_site_aniso_U_33
_atom_site_aniso_U_23
_atom_site_aniso_U_13
_atom_site_aniso_U_12
Co1 0.02267(15) 0.03022(16) 0.02671(19) -0.00245(13) 0.00379(12) -0.00404(11)
N1 0.0371(10) 0.0345(10) 0.0229(11) -0.0033(8) 0.0066(9) -0.0051(8)
N2 0.0260(8) 0.0265(9) 0.0260(11) 0.0010(8) 0.0074(8) 0.0029(7)
N3 0.0310(10) 0.0368(10) 0.0481(14) -0.0077(10) 0.0073(10) -0.0069(8)
S1 0.0344(3) 0.0299(3) 0.0295(3) 0.0060(2) 0.0057(3) 0.0052(2)
S2 0.0379(3) 0.0412(3) 0.0400(4) -0.0013(3) 0.0062(3) -0.0151(2)
C1 0.0485(15) 0.0476(14) 0.0329(16) -0.0116(12) 0.0076(13) -0.0151(11)
C2 0.079(2) 0.0442(14) 0.0264(15) -0.0067(12) 0.0178(15) -0.0079(13)
C3 0.0665(18) 0.0330(13) 0.0405(17) 0.0045(12) 0.0323(15) 0.0133(11)
C4 0.0403(13) 0.0333(12) 0.0440(17) 0.0112(11) 0.0188(13) 0.0114(9)
C5 0.0295(11) 0.0275(11) 0.0307(14) 0.0044(10) 0.0112(11) 0.0039(8)
C6 0.0205(10) 0.0475(13) 0.0324(14) -0.0013(11) 0.0078(10) -0.0006(9)
C7 0.0251(10) 0.0406(12) 0.0274(13) 0.0004(10) 0.0044(10) 0.0097(9)
C8 0.0496(14) 0.0292(12) 0.0410(16) 0.0089(11) 0.0166(12) 0.0071(9)
C9 0.0238(10) 0.0302(11) 0.0258(13) -0.0017(9) 0.0030(10) 0.0008(8)
C10 0.0244(10) 0.0296(11) 0.0249(13) -0.0014(9) 0.0066(10) 0.0004(8)
C11 0.0298(11) 0.0369(12) 0.0440(16) -0.0126(11) 0.0096(11) -0.0017(9)
C12 0.0268(11) 0.0379(12) 0.0313(14) 0.0004(10) 0.0064(10) -0.0001(8)
C13 0.0270(10) 0.0342(11) 0.0208(12) -0.0033(10) 0.0026(9) 0.0009(8)

loop_
_atom_type_symbol
_atom_type_description
_atom_type_scat_dispersion_real
_atom_type_scat_dispersion_imag
_atom_type_scat_source
C C 0.0033 0.0016 'International Tables Vol C Tables 4.2.6.8 and 6.1.1.4'
H H 0.0000 0.0000 'International Tables Vol C Tables 4.2.6.8 and 6.1.1.4'
N N 0.0061 0.0033 'International Tables Vol C Tables 4.2.6.8 and 6.1.1.4'
S S 0.1246 0.1234 'International Tables Vol C Tables 4.2.6.8 and 6.1.1.4'
Co Co 0.3494 0.9721 'International Tables Vol C Tables 4.2.6.8 and 6.1.1.4'

loop_
_geom_angle_atom_site_label_1
_geom_angle_atom_site_label_2
_geom_angle_atom_site_label_3
_geom_angle
_geom_angle_site_symmetry_1
_geom_angle_site_symmetry_3
_geom_angle_publ_flag
N3 Co1 N1 107.85(8) . . ?
N3 Co1 N2 111.00(8) . . ?
N1 Co1 N2 100.81(8) . . ?
N3 Co1 S1 123.13(6) . . ?
N1 Co1 S1 117.11(5) . . ?
N2 Co1 S1 93.39(5) . . ?
C1 N1 C5 117.9(2) . . ?
C1 N1 Co1 120.76(17) . . ?
C5 N1 Co1 121.26(16) . . ?
C8 N2 C7 107.19(16) . . ?
C8 N2 C9 109.54(18) . . ?
C7 N2 C9 110.63(16) . . ?
C8 N2 Co1 113.15(14) . . ?
C7 N2 Co1 109.49(14) . . ?
C9 N2 Co1 106.87(12) . . ?
C13 N3 Co1 172.8(2) . . ?
C10 S1 Co1 91.79(7) . . ?
N1 C1 C2 123.8(2) . . ?
C1 C2 C3 118.1(3) . . ?
C2 C3 C4 119.3(3) . . ?
C5 C4 C3 120.6(2) . . ?
N1 C5 C4 120.4(2) . . ?
N1 C5 C6 117.1(2) . . ?
C4 C5 C6 122.5(2) . . ?
C5 C6 C7 115.48(19) . . ?
N2 C7 C6 114.16(17) . . ?
N2 C9 C10 115.28(17) . . ?
C12 C10 C11 109.14(19) . . ?
C12 C10 C9 113.05(17) . . ?
C11 C10 C9 107.12(17) . . ?
C12 C10 S1 109.46(14) . . ?
C11 C10 S1 109.15(15) . . ?
C9 C10 S1 108.85(15) . . ?
N3 C13 S2 179.7(2) . . ?

loop_
_geom_bond_atom_site_label_1
_geom_bond_atom_site_label_2
_geom_bond_distance
_geom_bond_site_symmetry_2
_geom_bond_publ_flag
Co1 N3 1.9414(18) . ?
Co1 N1 2.008(2) . ?
Co1 N2 2.0839(18) . ?
Co1 S1 2.2307(8) . ?
N1 C1 1.352(3) . ?
N1 C5 1.369(3) . ?
N2 C8 1.493(3) . ?
N2 C7 1.499(3) . ?
N2 C9 1.504(3) . ?
N3 C13 1.160(3) . ?
S1 C10 1.854(2) . ?
S2 C13 1.619(2) . ?
C1 C2 1.367(4) . ?
C2 C3 1.375(4) . ?
C3 C4 1.381(4) . ?
C4 C5 1.374(3) . ?
C5 C6 1.504(3) . ?
C6 C7 1.532(3) . ?
C9 C10 1.543(3) . ?
C10 C12 1.531(3) . ?
C10 C11 1.539(3) . ?
